data_4309725
loop_
_publ_author_name
'Adam P. Cole'
'Viswanath Mahadevan'
'Liviu M. Mirica'
'Xavier Ottenwaelder'
'T. Daniel P. Stack'

_publ_section_title
;
Bis(\m-oxo)dicopper(III) Complexes of a Homologous Series of Simple
Peralkylated 1,2-Diamines: Steric Modulation of Structure, Stability, and
Reactivity
;
_journal_name_full 'Inorganic Chemistry'
_journal_page_first 7345
_journal_page_last 7364
_journal_paper_doi 10.1021/ic050331i
_journal_volume 44
_journal_year 2005
_chemical_formula_moiety 'C20 H46 Cu2 N4 O2, 2(C F3 O3 S)'
_chemical_formula_sum 'C22 H46 Cu2 F6 N4 O8 S2'
_chemical_formula_weight 799.83
_chemical_name_systematic
; 
 (N,N,N',N'-tetramethyl-(1R,2R)-trans-cyclohexanediamine-1\k^2^N,N')
(N,N,N',N'-tetramethyl-(1S,2S)-trans-cyclohexanediamine-2\k^2^N,N')
(bis(\m-hydroxo-1:2\k^2^O))dicopper(II) bis(trifluoromethanesulfonate) 
;
_space_group_IT_number 61
_symmetry_cell_setting orthorhombic
_symmetry_space_group_name_Hall '-P 2ac 2ab'
_symmetry_space_group_name_H-M 'P b c a'
_atom_sites_solution_hydrogens geom
_atom_sites_solution_primary direct
_atom_sites_solution_secondary difmap
_audit_creation_method SHELXL-97
_cell_angle_alpha 90
_cell_angle_beta 90
_cell_angle_gamma 90
_cell_formula_units_Z 4
_cell_length_a 8.350(10)
_cell_length_b 15.530(10)
_cell_length_c 26.16(2)
_cell_measurement_reflns_used 9
_cell_measurement_temperature 203(2)
_cell_measurement_theta_max 18.5
_cell_measurement_theta_min 17.5
_cell_volume 3392(5)
_computing_cell_refinement 'Enraf-Nonius CAD4 Express'
_computing_data_collection 'Enraf-Nonius CAD4 Express'
_computing_data_reduction 'Enraf-Nonius CAD4 Express'
_computing_molecular_graphics 'Ortep-3 for Windows: LJ Farrugia, J. Appl. Cryst (1997), 30, 565'
_computing_publication_material 'CIFTAB, Sheldrick 1993; CRYSTAL MS Word Macro; Adam Cole 2003'
_computing_structure_refinement 'SHELXL-97 (Sheldrick, 1997)'
_computing_structure_solution 'SHELXS-97 (Sheldrick, 1990)'
_diffrn_ambient_temperature 203(2)
_diffrn_measured_fraction_theta_full 0.999
_diffrn_measured_fraction_theta_max 0.999
_diffrn_measurement_device_type 'Enraf-Nonius CAD4'
_diffrn_measurement_method '\w scans'
_diffrn_radiation_monochromator graphite
_diffrn_radiation_source 'fine-focus sealed tube'
_diffrn_radiation_type MoK\a
_diffrn_radiation_wavelength 0.71069
_diffrn_reflns_av_R_equivalents 0.0000
_diffrn_reflns_av_sigmaI/netI 0.0546
_diffrn_reflns_limit_h_max 0
_diffrn_reflns_limit_h_min -7
_diffrn_reflns_limit_k_max 0
_diffrn_reflns_limit_k_min -14
_diffrn_reflns_limit_l_max 24
_diffrn_reflns_limit_l_min 0
_diffrn_reflns_number 1485
_diffrn_reflns_theta_full 19.57
_diffrn_reflns_theta_max 19.57
_diffrn_reflns_theta_min 2.62
_diffrn_standards_decay_% 0.38
_diffrn_standards_interval_count 100
_diffrn_standards_interval_time 200
_diffrn_standards_number 2
_exptl_absorpt_coefficient_mu 1.457
_exptl_absorpt_correction_T_max 0.747
_exptl_absorpt_correction_T_min 0.663
_exptl_absorpt_correction_type psi-scan
_exptl_absorpt_process_details '(North, Phillips & Mathews, 1968)'
_exptl_crystal_colour violet
_exptl_crystal_density_diffrn 1.566
_exptl_crystal_density_meas 1.55
_exptl_crystal_density_method 'neutral buoyancy in CCl4/hexane'
_exptl_crystal_description 'rhombic block'
_exptl_crystal_F_000 1656
_exptl_crystal_size_max 0.40
_exptl_crystal_size_mid 0.20
_exptl_crystal_size_min 0.20
_refine_diff_density_max 0.531
_refine_diff_density_min -0.357
_refine_diff_density_rms 0.088
_refine_ls_extinction_method none
_refine_ls_goodness_of_fit_ref 1.042
_refine_ls_hydrogen_treatment constr
_refine_ls_matrix_type full
_refine_ls_number_parameters 203
_refine_ls_number_reflns 1485
_refine_ls_number_restraints 0
_refine_ls_restrained_S_all 1.042
_refine_ls_R_factor_all 0.1154
_refine_ls_R_factor_gt 0.0605
_refine_ls_shift/su_max 0.000
_refine_ls_shift/su_mean 0.000
_refine_ls_structure_factor_coef Fsqd
_refine_ls_weighting_details 'calc w=1/[\s^2^(Fo^2^)+(0.1046P)^2^+10.2538P] where P=(Fo^2^+2Fc^2^)/3'
_refine_ls_weighting_scheme calc
_refine_ls_wR_factor_gt 0.1583
_refine_ls_wR_factor_ref 0.1878
_reflns_number_gt 925
_reflns_number_total 1485
_reflns_threshold_expression >2sigma(I)
_cod_data_source_file ic050331isi20050303_080925_4.cif
_cod_data_source_block (RR,SS)1e
_cod_database_code 4309725

loop_
_symmetry_equiv_pos_as_xyz
'x, y, z'
'x+1/2, -y+1/2, -z'
'-x, y+1/2, -z+1/2'
'-x+1/2, -y, z+1/2'
'-x, -y, -z'
'-x-1/2, y-1/2, z'
'x, -y-1/2, z-1/2'
'x-1/2, y, -z-1/2'

loop_
_atom_site_label
_atom_site_type_symbol
_atom_site_fract_x
_atom_site_fract_y
_atom_site_fract_z
_atom_site_U_iso_or_equiv
_atom_site_adp_type
_atom_site_occupancy
_atom_site_symmetry_multiplicity
_atom_site_calc_flag
_atom_site_refinement_flags
_atom_site_disorder_assembly
_atom_site_disorder_group
Cu1 Cu 0.08522(17) 0.04497(9) 0.04245(5) 0.0607(7) Uani 1 1 d . . .
S2 S 0.4166(5) 0.1258(2) -0.12115(11) 0.0655(10) Uani 1 1 d . . .
F1 F 0.4754(19) 0.1860(8) -0.2089(3) 0.194(6) Uani 1 1 d . . .
F2 F 0.2814(12) 0.1028(9) -0.2096(3) 0.158(5) Uani 1 1 d . . .
F3 F 0.5133(15) 0.0616(8) -0.2054(3) 0.154(4) Uani 1 1 d . . .
O1 O -0.0814(11) -0.0371(6) 0.0303(3) 0.106(4) Uani 1 1 d . . .
H1 H -0.1379 -0.0629 0.0515 0.127 Uiso 1 1 calc R . .
O2 O 0.3651(15) 0.0453(8) -0.1062(4) 0.149(5) Uani 1 1 d . . .
O3 O 0.5745(13) 0.1397(8) -0.1075(3) 0.126(4) Uani 1 1 d . . .
O4 O 0.310(2) 0.1856(11) -0.1108(4) 0.239(10) Uani 1 1 d . . .
N1 N 0.2594(11) 0.1326(5) 0.0482(3) 0.051(2) Uani 1 1 d . . .
N2 N 0.0764(13) 0.0453(7) 0.1194(3) 0.064(3) Uani 1 1 d . . .
C1 C 0.2757(18) 0.1554(9) 0.1034(4) 0.082(4) Uani 1 1 d . . .
H1A H 0.1921 0.2000 0.1078 0.099 Uiso 1 1 calc R . .
C2 C 0.2248(19) 0.0914(9) 0.1360(5) 0.087(4) Uani 1 1 d . . .
H2 H 0.3089 0.0469 0.1325 0.104 Uiso 1 1 calc R . .
C3 C 0.2310(16) 0.1143(8) 0.1934(4) 0.066(4) Uani 1 1 d . . .
H3A H 0.1407 0.1520 0.2019 0.080 Uiso 1 1 calc R . .
H3B H 0.2205 0.0616 0.2137 0.080 Uiso 1 1 calc R . .
C4 C 0.386(2) 0.1588(10) 0.2070(5) 0.121(7) Uani 1 1 d . . .
H4A H 0.3764 0.1819 0.2418 0.146 Uiso 1 1 calc R . .
H4B H 0.4718 0.1159 0.2073 0.146 Uiso 1 1 calc R . .
C5 C 0.4293(19) 0.2253(10) 0.1744(5) 0.105(5) Uani 1 1 d . . .
H5A H 0.5376 0.2443 0.1834 0.125 Uiso 1 1 calc R . .
H5B H 0.3567 0.2740 0.1802 0.125 Uiso 1 1 calc R . .
C6 C 0.4266(14) 0.2030(7) 0.1187(4) 0.062(3) Uani 1 1 d . . .
H6A H 0.5198 0.1671 0.1107 0.075 Uiso 1 1 calc R . .
H6B H 0.4349 0.2560 0.0986 0.075 Uiso 1 1 calc R . .
C7 C 0.4065(15) 0.0953(8) 0.0277(4) 0.070(4) Uani 1 1 d . . .
H7A H 0.4890 0.1392 0.0263 0.105 Uiso 1 1 calc R . .
H7B H 0.3866 0.0735 -0.0065 0.105 Uiso 1 1 calc R . .
H7C H 0.4415 0.0486 0.0495 0.105 Uiso 1 1 calc R . .
C8 C 0.2213(17) 0.2114(7) 0.0182(4) 0.075(4) Uani 1 1 d . . .
H8A H 0.2958 0.2569 0.0273 0.112 Uiso 1 1 calc R . .
H8B H 0.1129 0.2298 0.0258 0.112 Uiso 1 1 calc R . .
H8C H 0.2305 0.1990 -0.0180 0.112 Uiso 1 1 calc R . .
C9 C 0.0721(17) -0.0429(9) 0.1402(5) 0.091(4) Uani 1 1 d . . .
H9A H 0.1701 -0.0727 0.1311 0.137 Uiso 1 1 calc R . .
H9B H -0.0189 -0.0735 0.1260 0.137 Uiso 1 1 calc R . .
H9C H 0.0623 -0.0404 0.1771 0.137 Uiso 1 1 calc R . .
C10 C -0.0758(18) 0.0921(10) 0.1333(5) 0.097(5) Uani 1 1 d . . .
H10A H -0.0990 0.0833 0.1692 0.145 Uiso 1 1 calc R . .
H10B H -0.1636 0.0700 0.1129 0.145 Uiso 1 1 calc R . .
H10C H -0.0628 0.1532 0.1267 0.145 Uiso 1 1 calc R . .
C11 C 0.415(2) 0.1190(9) -0.1888(5) 0.069(4) Uani 1 1 d . . .

loop_
_atom_site_aniso_label
_atom_site_aniso_U_11
_atom_site_aniso_U_22
_atom_site_aniso_U_33
_atom_site_aniso_U_23
_atom_site_aniso_U_13
_atom_site_aniso_U_12
Cu1 0.0600(11) 0.0821(11) 0.0399(10) -0.0147(8) 0.0076(8) -0.0279(9)
S2 0.067(3) 0.077(2) 0.052(2) 0.0013(19) 0.013(2) -0.002(2)
F1 0.346(19) 0.155(9) 0.082(7) 0.048(7) 0.004(8) -0.077(12)
F2 0.081(7) 0.331(16) 0.062(6) 0.014(7) -0.017(5) -0.009(8)
F3 0.202(11) 0.188(10) 0.073(6) -0.044(6) -0.011(6) 0.075(9)
O1 0.121(8) 0.155(9) 0.043(5) -0.021(5) 0.025(5) -0.100(7)
O2 0.174(11) 0.176(11) 0.096(8) 0.051(8) -0.047(8) -0.110(10)
O3 0.102(8) 0.206(12) 0.071(6) -0.028(7) -0.011(6) -0.077(8)
O4 0.32(2) 0.32(2) 0.081(8) -0.031(10) -0.021(10) 0.256(19)
N1 0.052(6) 0.061(6) 0.039(6) -0.009(5) 0.018(5) -0.017(5)
N2 0.063(7) 0.087(8) 0.043(6) -0.018(6) 0.009(6) -0.039(7)
C1 0.098(11) 0.098(10) 0.051(9) -0.010(8) 0.002(8) -0.050(9)
C2 0.100(12) 0.105(11) 0.055(9) 0.003(8) -0.009(8) -0.056(10)
C3 0.092(10) 0.081(9) 0.026(7) -0.008(6) 0.004(7) -0.021(8)
C4 0.170(18) 0.122(14) 0.072(11) 0.012(10) -0.050(11) -0.085(13)
C5 0.132(13) 0.122(13) 0.059(10) -0.010(9) -0.025(10) -0.075(12)
C6 0.080(9) 0.064(8) 0.043(8) -0.006(6) -0.002(7) -0.030(8)
C7 0.066(9) 0.078(8) 0.065(8) -0.007(7) -0.002(8) -0.023(8)
C8 0.109(12) 0.057(8) 0.059(8) -0.002(7) 0.009(8) 0.005(8)
C9 0.100(11) 0.093(11) 0.080(10) 0.019(8) 0.001(9) -0.045(10)
C10 0.087(11) 0.132(12) 0.072(10) -0.025(9) 0.018(9) -0.028(10)
C11 0.095(12) 0.055(8) 0.057(9) 0.013(7) 0.008(9) 0.012(9)

loop_
_atom_type_symbol
_atom_type_description
_atom_type_scat_dispersion_real
_atom_type_scat_dispersion_imag
_atom_type_scat_source
C C 0.0033 0.0016 'International Tables Vol C Tables 4.2.6.8 and 6.1.1.4'
N N 0.0061 0.0033 'International Tables Vol C Tables 4.2.6.8 and 6.1.1.4'
O O 0.0106 0.0060 'International Tables Vol C Tables 4.2.6.8 and 6.1.1.4'
F F 0.0171 0.0103 'International Tables Vol C Tables 4.2.6.8 and 6.1.1.4'
H H 0.0000 0.0000 'International Tables Vol C Tables 4.2.6.8 and 6.1.1.4'
Cu Cu 0.3201 1.2651 'International Tables Vol C Tables 4.2.6.8 and 6.1.1.4'
S S 0.1246 0.1234 'International Tables Vol C Tables 4.2.6.8 and 6.1.1.4'

loop_
_geom_angle_atom_site_label_1
_geom_angle_atom_site_label_2
_geom_angle_atom_site_label_3
_geom_angle
_geom_angle_site_symmetry_1
_geom_angle_site_symmetry_3
_geom_angle_publ_flag
O1 Cu1 O1 77.3(4) 5 . ?
O1 Cu1 N1 97.5(3) 5 . ?
O1 Cu1 N1 174.7(3) . . ?
O1 Cu1 N2 175.4(3) 5 . ?
O1 Cu1 N2 98.1(4) . . ?
N1 Cu1 N2 87.1(4) . . ?
O1 Cu1 Cu1 38.7(2) 5 5 ?
O1 Cu1 Cu1 38.6(2) . 5 ?
N1 Cu1 Cu1 136.2(2) . 5 ?
N2 Cu1 Cu1 136.7(3) . 5 ?
O4 S2 O2 111.7(10) . . ?
O4 S2 O3 118.9(10) . . ?
O2 S2 O3 111.4(8) . . ?
O4 S2 C11 104.0(7) . . ?
O2 S2 C11 103.1(7) . . ?
O3 S2 C11 106.0(7) . . ?
Cu1 O1 Cu1 102.7(4) 5 . ?
Cu1 O1 H1 128.6 5 . ?
Cu1 O1 H1 128.6 . . ?
C7 N1 C8 108.2(9) . . ?
C7 N1 C1 111.9(10) . . ?
C8 N1 C1 109.5(9) . . ?
C7 N1 Cu1 108.4(7) . . ?
C8 N1 Cu1 111.5(7) . . ?
C1 N1 Cu1 107.5(6) . . ?
C9 N2 C2 110.9(11) . . ?
C9 N2 C10 109.8(10) . . ?
C2 N2 C10 113.4(10) . . ?
C9 N2 Cu1 111.5(7) . . ?
C2 N2 Cu1 105.2(7) . . ?
C10 N2 Cu1 105.9(8) . . ?
C2 C1 N1 113.6(10) . . ?
C2 C1 C6 116.4(11) . . ?
N1 C1 C6 116.6(10) . . ?
C2 C1 H1A 102.4 . . ?
N1 C1 H1A 102.4 . . ?
C6 C1 H1A 102.4 . . ?
C1 C2 N2 114.8(11) . . ?
C1 C2 C3 115.2(11) . . ?
N2 C2 C3 114.9(10) . . ?
C1 C2 H2 103.1 . . ?
N2 C2 H2 103.1 . . ?
C3 C2 H2 103.1 . . ?
C4 C3 C2 111.3(11) . . ?
C4 C3 H3A 109.4 . . ?
C2 C3 H3A 109.4 . . ?
C4 C3 H3B 109.4 . . ?
C2 C3 H3B 109.4 . . ?
H3A C3 H3B 108.0 . . ?
C5 C4 C3 114.8(12) . . ?
C5 C4 H4A 108.6 . . ?
C3 C4 H4A 108.6 . . ?
C5 C4 H4B 108.6 . . ?
C3 C4 H4B 108.6 . . ?
H4A C4 H4B 107.5 . . ?
C4 C5 C6 114.9(11) . . ?
C4 C5 H5A 108.5 . . ?
C6 C5 H5A 108.5 . . ?
C4 C5 H5B 108.5 . . ?
C6 C5 H5B 108.5 . . ?
H5A C5 H5B 107.5 . . ?
C5 C6 C1 112.5(10) . . ?
C5 C6 H6A 109.1 . . ?
C1 C6 H6A 109.1 . . ?
C5 C6 H6B 109.1 . . ?
C1 C6 H6B 109.1 . . ?
H6A C6 H6B 107.8 . . ?
N1 C7 H7A 109.5 . . ?
N1 C7 H7B 109.5 . . ?
H7A C7 H7B 109.5 . . ?
N1 C7 H7C 109.5 . . ?
H7A C7 H7C 109.5 . . ?
H7B C7 H7C 109.5 . . ?
N1 C8 H8A 109.5 . . ?
N1 C8 H8B 109.5 . . ?
H8A C8 H8B 109.5 . . ?
N1 C8 H8C 109.5 . . ?
H8A C8 H8C 109.5 . . ?
H8B C8 H8C 109.5 . . ?
N2 C9 H9A 109.5 . . ?
N2 C9 H9B 109.5 . . ?
H9A C9 H9B 109.5 . . ?
N2 C9 H9C 109.5 . . ?
H9A C9 H9C 109.5 . . ?
H9B C9 H9C 109.5 . . ?
N2 C10 H10A 109.5 . . ?
N2 C10 H10B 109.5 . . ?
H10A C10 H10B 109.5 . . ?
N2 C10 H10C 109.5 . . ?
H10A C10 H10C 109.5 . . ?
H10B C10 H10C 109.5 . . ?
F2 C11 F1 109.5(13) . . ?
F2 C11 F3 106.2(13) . . ?
F1 C11 F3 99.9(14) . . ?
F2 C11 S2 116.7(11) . . ?
F1 C11 S2 111.2(11) . . ?
F3 C11 S2 111.9(10) . . ?

loop_
_geom_bond_atom_site_label_1
_geom_bond_atom_site_label_2
_geom_bond_distance
_geom_bond_site_symmetry_2
_geom_bond_publ_flag
Cu1 O1 1.908(8) 5 ?
Cu1 O1 1.913(8) . ?
Cu1 N1 1.997(8) . ?
Cu1 N2 2.014(9) . ?
Cu1 Cu1 2.985(3) 5 ?
S2 O4 1.317(12) . ?
S2 O2 1.379(11) . ?
S2 O3 1.383(10) . ?
S2 C11 1.772(13) . ?
F1 C11 1.272(15) . ?
F2 C11 1.265(15) . ?
F3 C11 1.288(14) . ?
O1 Cu1 1.908(8) 5 ?
O1 H1 0.8300 . ?
N1 C7 1.459(14) . ?
N1 C8 1.488(13) . ?
N1 C1 1.494(13) . ?
N2 C9 1.475(14) . ?
N2 C2 1.496(15) . ?
N2 C10 1.509(16) . ?
C1 C2 1.378(16) . ?
C1 C6 1.514(16) . ?
C1 H1A 0.9900 . ?
C2 C3 1.543(15) . ?
C2 H2 0.9900 . ?
C3 C4 1.508(17) . ?
C3 H3A 0.9800 . ?
C3 H3B 0.9800 . ?
C4 C5 1.388(17) . ?
C4 H4A 0.9800 . ?
C4 H4B 0.9800 . ?
C5 C6 1.499(15) . ?
C5 H5A 0.9800 . ?
C5 H5B 0.9800 . ?
C6 H6A 0.9800 . ?
C6 H6B 0.9800 . ?
C7 H7A 0.9700 . ?
C7 H7B 0.9700 . ?
C7 H7C 0.9700 . ?
C8 H8A 0.9700 . ?
C8 H8B 0.9700 . ?
C8 H8C 0.9700 . ?
C9 H9A 0.9700 . ?
C9 H9B 0.9700 . ?
C9 H9C 0.9700 . ?
C10 H10A 0.9700 . ?
C10 H10B 0.9700 . ?
C10 H10C 0.9700 . ?

loop_
_geom_torsion_atom_site_label_1
_geom_torsion_atom_site_label_2
_geom_torsion_atom_site_label_3
_geom_torsion_atom_site_label_4
_geom_torsion
_geom_torsion_site_symmetry_1
_geom_torsion_site_symmetry_2
_geom_torsion_site_symmetry_3
_geom_torsion_site_symmetry_4
_geom_torsion_publ_flag
O1 Cu1 O1 Cu1 0.0 5 . . 5 ?
N2 Cu1 O1 Cu1 -179.5(5) . . . 5 ?
O1 Cu1 N1 C7 -63.6(8) 5 . . . ?
N2 Cu1 N1 C7 116.0(8) . . . . ?
Cu1 Cu1 N1 C7 -64.3(8) 5 . . . ?
O1 Cu1 N1 C8 55.4(8) 5 . . . ?
N2 Cu1 N1 C8 -125.1(7) . . . . ?
Cu1 Cu1 N1 C8 54.7(8) 5 . . . ?
O1 Cu1 N1 C1 175.3(8) 5 . . . ?
N2 Cu1 N1 C1 -5.1(8) . . . . ?
Cu1 Cu1 N1 C1 174.6(7) 5 . . . ?
O1 Cu1 N2 C9 47.1(10) . . . . ?
N1 Cu1 N2 C9 -133.7(9) . . . . ?
Cu1 Cu1 N2 C9 46.6(11) 5 . . . ?
O1 Cu1 N2 C2 167.4(9) . . . . ?
N1 Cu1 N2 C2 -13.3(9) . . . . ?
Cu1 Cu1 N2 C2 166.9(7) 5 . . . ?
O1 Cu1 N2 C10 -72.3(8) . . . . ?
N1 Cu1 N2 C10 107.0(8) . . . . ?
Cu1 Cu1 N2 C10 -72.7(9) 5 . . . ?
C7 N1 C1 C2 -93.6(14) . . . . ?
C8 N1 C1 C2 146.5(13) . . . . ?
Cu1 N1 C1 C2 25.3(15) . . . . ?
C7 N1 C1 C6 46.0(15) . . . . ?
C8 N1 C1 C6 -73.9(14) . . . . ?
Cu1 N1 C1 C6 164.9(10) . . . . ?
N1 C1 C2 N2 -39.8(18) . . . . ?
C6 C1 C2 N2 -179.4(11) . . . . ?
N1 C1 C2 C3 -176.8(11) . . . . ?
C6 C1 C2 C3 43.5(19) . . . . ?
C9 N2 C2 C1 153.2(13) . . . . ?
C10 N2 C2 C1 -82.8(14) . . . . ?
Cu1 N2 C2 C1 32.4(15) . . . . ?
C9 N2 C2 C3 -69.6(15) . . . . ?
C10 N2 C2 C3 54.4(15) . . . . ?
Cu1 N2 C2 C3 169.6(10) . . . . ?
C1 C2 C3 C4 -44.2(19) . . . . ?
N2 C2 C3 C4 178.8(12) . . . . ?
C2 C3 C4 C5 47.6(19) . . . . ?
C3 C4 C5 C6 -50(2) . . . . ?
C4 C5 C6 C1 46(2) . . . . ?
C2 C1 C6 C5 -43.4(18) . . . . ?
N1 C1 C6 C5 178.2(12) . . . . ?
O4 S2 C11 F2 -56.6(16) . . . . ?
O2 S2 C11 F2 60.1(14) . . . . ?
O3 S2 C11 F2 177.3(13) . . . . ?
O4 S2 C11 F1 70.0(17) . . . . ?
O2 S2 C11 F1 -173.3(14) . . . . ?
O3 S2 C11 F1 -56.2(15) . . . . ?
O4 S2 C11 F3 -179.2(14) . . . . ?
O2 S2 C11 F3 -62.5(14) . . . . ?
O3 S2 C11 F3 54.7(13) . . . . ?
